data_2229595
loop_
_publ_author_name
'Khan, Muneeb Hayat'
'Khan, Islam Ullah'
'Arshad, Muhammad Nadeem'
'Akkurt, Mehmet'

_publ_section_title
;
 2-Ethyl-2,3-dihydro-1,2-benzothiazole-1,1,3-trione
;
_journal_coeditor_code BT5490
_journal_issue 4
_journal_name_full 'Acta Crystallographica Section E'
_journal_page_first o887
_journal_paper_doi 10.1107/S1600536811009184
_journal_volume 67
_journal_year 2011
_chemical_formula_iupac 'C9 H9 N O3 S'
_chemical_formula_moiety 'C9 H9 N O3 S'
_chemical_formula_sum 'C9 H9 N O3 S'
_chemical_formula_weight 211.24
_chemical_name_systematic
;
2-Ethyl-2,3-dihydro-1,2-benzothiazole-1,1,3-trione
;
_space_group_IT_number 14
_symmetry_cell_setting monoclinic
_symmetry_space_group_name_Hall '-P 2yn'
_symmetry_space_group_name_H-M 'P 1 21/n 1'
_atom_sites_solution_hydrogens geom
_atom_sites_solution_primary direct
_atom_sites_solution_secondary difmap
_cell_angle_alpha 90
_cell_angle_beta 105.863(2)
_cell_angle_gamma 90
_cell_formula_units_Z 4
_cell_length_a 10.4559(5)
_cell_length_b 7.5484(5)
_cell_length_c 12.9408(7)
_cell_measurement_reflns_used 3812
_cell_measurement_temperature 296(2)
_cell_measurement_theta_max 28.27
_cell_measurement_theta_min 2.70
_cell_volume 982.46(10)
_computing_cell_refinement 'SAINT (Bruker, 2007)'
_computing_data_collection 'APEX2 (Bruker, 2007)'
_computing_data_reduction 'SAINT (Bruker, 2007)'
_computing_molecular_graphics 'ORTEP-3 for Windows (Farrugia, 1997)'
_computing_publication_material 'WinGX (Farrugia, 1999) and PLATON (Spek, 2009)'
_computing_structure_refinement 'SHELXL97 (Sheldrick, 2008)'
_computing_structure_solution 'SHELXS97 (Sheldrick, 2008)'
_diffrn_ambient_temperature 296(2)
_diffrn_measured_fraction_theta_full 0.993
_diffrn_measured_fraction_theta_max 0.993
_diffrn_measurement_device_type 'Bruker APEXII CCD'
_diffrn_measurement_method '\f and \w'
_diffrn_radiation_monochromator graphite
_diffrn_radiation_source 'sealed tube'
_diffrn_radiation_type MoK\a
_diffrn_radiation_wavelength 0.71073
_diffrn_reflns_av_R_equivalents 0.0812
_diffrn_reflns_av_sigmaI/netI 0.0481
_diffrn_reflns_limit_h_max 13
_diffrn_reflns_limit_h_min -13
_diffrn_reflns_limit_k_max 10
_diffrn_reflns_limit_k_min -10
_diffrn_reflns_limit_l_max 17
_diffrn_reflns_limit_l_min -17
_diffrn_reflns_number 9319
_diffrn_reflns_reduction_process
;
;
_diffrn_reflns_theta_full 28.33
_diffrn_reflns_theta_max 28.33
_diffrn_reflns_theta_min 3.16
_diffrn_standards_number 0
_exptl_absorpt_coefficient_mu 0.309
_exptl_absorpt_correction_type none
_exptl_crystal_colour colourless
_exptl_crystal_density_diffrn 1.428
_exptl_crystal_density_method 'Not Measured'
_exptl_crystal_description plate
_exptl_crystal_F_000 440
_exptl_crystal_size_max 0.19
_exptl_crystal_size_mid 0.18
_exptl_crystal_size_min 0.09
_refine_diff_density_max 0.336
_refine_diff_density_min -0.352
_refine_ls_extinction_method none
_refine_ls_goodness_of_fit_ref 1.078
_refine_ls_hydrogen_treatment constr
_refine_ls_matrix_type full
_refine_ls_number_parameters 129
_refine_ls_number_reflns 2429
_refine_ls_number_restraints 0
_refine_ls_restrained_S_all 1.078
_refine_ls_R_factor_all 0.0610
_refine_ls_R_factor_gt 0.0460
_refine_ls_shift/su_max 0.000
_refine_ls_shift/su_mean 0.000
_refine_ls_structure_factor_coef Fsqd
_refine_ls_weighting_details 'calc w=1/[\s^2^(Fo^2^)+(0.0789P)^2^+0.0563P] where P=(Fo^2^+2Fc^2^)/3'
_refine_ls_weighting_scheme calc
_refine_ls_wR_factor_gt 0.1319
_refine_ls_wR_factor_ref 0.1437
_reflns_number_gt 1822
_reflns_number_total 2429
_reflns_threshold_expression I>2\s(I)
_cod_data_source_file bt5490.cif
_cod_data_source_block I
_cod_original_sg_symbol_H-M 'P 21/n'
_cod_database_code 2229595
_cod_database_fobs_code 2229595

loop_
_symmetry_equiv_pos_site_id
_symmetry_equiv_pos_as_xyz
1 x,y,z
2 1/2-x,1/2+y,1/2-z
3 -x,-y,-z
4 1/2+x,1/2-y,1/2+z

loop_
_atom_site_aniso_label
_atom_site_aniso_U_11
_atom_site_aniso_U_22
_atom_site_aniso_U_33
_atom_site_aniso_U_12
_atom_site_aniso_U_13
_atom_site_aniso_U_23
S1 0.0641(3) 0.0629(4) 0.0381(3) 0.0102(2) 0.0174(2) 0.0029(2)
O1 0.0600(8) 0.0833(10) 0.0532(8) -0.0087(7) 0.0010(6) -0.0090(7)
O2 0.0932(11) 0.0822(10) 0.0543(8) 0.0116(9) 0.0179(7) 0.0255(7)
O3 0.0937(11) 0.0869(10) 0.0586(8) 0.0168(9) 0.0343(8) -0.0156(8)
N1 0.0505(8) 0.0625(9) 0.0515(8) 0.0006(7) 0.0181(7) 0.0040(7)
C1 0.0481(9) 0.0458(9) 0.0371(8) 0.0107(7) 0.0092(7) -0.0022(6)
C2 0.0524(10) 0.0596(11) 0.0503(10) 0.0075(8) 0.0001(8) -0.0070(8)
C3 0.0456(9) 0.0604(11) 0.0789(13) 0.0027(8) 0.0150(9) -0.0019(10)
C4 0.0577(11) 0.0601(11) 0.0665(12) 0.0051(9) 0.0287(9) 0.0037(9)
C5 0.0611(11) 0.0547(10) 0.0406(8) 0.0067(8) 0.0172(8) -0.0013(7)
C6 0.0464(8) 0.0406(8) 0.0372(8) 0.0068(7) 0.0098(6) -0.0015(6)
C7 0.0484(9) 0.0475(9) 0.0439(9) 0.0047(7) 0.0092(7) -0.0008(7)
C8 0.0610(12) 0.0704(14) 0.0886(14) -0.0035(10) 0.0356(11) 0.0074(11)
C9 0.0638(14) 0.0892(18) 0.149(3) 0.0057(13) 0.0440(17) 0.0024(17)

loop_
_atom_site_type_symbol
_atom_site_label
_atom_site_fract_x
_atom_site_fract_y
_atom_site_fract_z
_atom_site_U_iso_or_equiv
_atom_site_thermal_displace_type
_atom_site_calc_flag
_atom_site_refinement_flags
_atom_site_occupancy
_atom_site_disorder_assembly
_atom_site_disorder_group
S S1 0.45672(5) 0.21780(7) 0.19351(3) 0.0544(2) Uani d . 1.000 A -12
O O1 0.27985(14) 0.1334(2) -0.09326(10) 0.0684(5) Uani d . 1.000 A -12
O O2 0.50046(15) 0.0632(2) 0.25648(10) 0.0770(6) Uani d . 1.000 A -12
O O3 0.42257(17) 0.3675(2) 0.24709(11) 0.0771(6) Uani d . 1.000 A -12
N N1 0.33045(15) 0.1647(2) 0.08810(12) 0.0540(5) Uani d . 1.000 A -12
C C1 0.55956(17) 0.2745(2) 0.11296(13) 0.0442(5) Uani d . 1.000 A -12
C C2 0.68739(19) 0.3429(3) 0.14490(15) 0.0568(6) Uani d . 1.000 A -12
C C3 0.74791(19) 0.3782(3) 0.06576(17) 0.0620(6) Uani d . 1.000 A -12
C C4 0.68513(19) 0.3479(3) -0.04052(16) 0.0591(7) Uani d . 1.000 A -12
C C5 0.55651(19) 0.2815(2) -0.07236(14) 0.0515(6) Uani d . 1.000 A -12
C C6 0.49424(17) 0.2447(2) 0.00599(13) 0.0417(5) Uani d . 1.000 A -12
C C7 0.35743(17) 0.1749(2) -0.00979(13) 0.0473(5) Uani d . 1.000 A -12
C C8 0.2068(2) 0.0906(3) 0.10313(19) 0.0704(8) Uani d . 1.000 A -12
C C9 0.0967(3) 0.2234(3) 0.0851(3) 0.0977(13) Uani d . 1.000 A -12
H H2 0.73010 0.36390 0.21690 0.0680 Uiso c R 1.000 A -12
H H3 0.83380 0.42380 0.08450 0.0740 Uiso c R 1.000 A -12
H H4 0.72950 0.37220 -0.09210 0.0710 Uiso c R 1.000 A -12
H H5 0.51370 0.26240 -0.14450 0.0620 Uiso c R 1.000 A -12
H H8A 0.22420 0.04450 0.17560 0.0840 Uiso c R 1.000 A -12
H H8B 0.17840 -0.00750 0.05380 0.0840 Uiso c R 1.000 A -12
H H9A 0.12320 0.31940 0.13500 0.1470 Uiso c R 1.000 A -12
H H9B 0.01870 0.16790 0.09560 0.1470 Uiso c R 1.000 A -12
H H9C 0.07780 0.26810 0.01300 0.1470 Uiso c R 1.000 A -12

loop_
_atom_type_symbol
_atom_type_description
_atom_type_scat_dispersion_real
_atom_type_scat_dispersion_imag
_atom_type_scat_source
C C 0.0033 0.0016 ' International Tables Vol C Tables 4.2.6.8 and 6.1.1.4'
H H 0.0000 0.0000 ' International Tables Vol C Tables 4.2.6.8 and 6.1.1.4'
N N 0.0061 0.0033 ' International Tables Vol C Tables 4.2.6.8 and 6.1.1.4'
O O 0.0106 0.0060 ' International Tables Vol C Tables 4.2.6.8 and 6.1.1.4'
S S 0.1246 0.1234 ' International Tables Vol C Tables 4.2.6.8 and 6.1.1.4'

loop_
_geom_angle_atom_site_label_1
_geom_angle_atom_site_label_2
_geom_angle_atom_site_label_3
_geom_angle_site_symmetry_1
_geom_angle_site_symmetry_2
_geom_angle_site_symmetry_3
_geom_angle
_geom_angle_publ_flag
O2 S1 O3 . . . 117.14(8) no
O2 S1 N1 . . . 109.24(8) no
O2 S1 C1 . . . 112.89(9) no
O3 S1 N1 . . . 109.99(9) no
O3 S1 C1 . . . 112.01(9) no
N1 S1 C1 . . . 92.85(8) no
S1 N1 C7 . . . 115.14(13) no
S1 N1 C8 . . . 120.78(13) no
C7 N1 C8 . . . 123.60(16) no
S1 C1 C2 . . . 127.97(13) no
S1 C1 C6 . . . 109.98(13) no
C2 C1 C6 . . . 122.05(16) no
C1 C2 C3 . . . 117.03(17) no
C2 C3 C4 . . . 121.7(2) no
C3 C4 C5 . . . 121.14(19) no
C4 C5 C6 . . . 118.02(17) no
C1 C6 C5 . . . 120.07(17) no
C1 C6 C7 . . . 112.86(15) no
C5 C6 C7 . . . 127.07(15) no
O1 C7 N1 . . . 123.80(17) no
O1 C7 C6 . . . 127.17(16) no
N1 C7 C6 . . . 109.03(14) no
N1 C8 C9 . . . 113.06(19) no
C1 C2 H2 . . . 121.00 no
C3 C2 H2 . . . 122.00 no
C2 C3 H3 . . . 119.00 no
C4 C3 H3 . . . 119.00 no
C3 C4 H4 . . . 119.00 no
C5 C4 H4 . . . 119.00 no
C4 C5 H5 . . . 121.00 no
C6 C5 H5 . . . 121.00 no
N1 C8 H8A . . . 109.00 no
N1 C8 H8B . . . 109.00 no
C9 C8 H8A . . . 109.00 no
C9 C8 H8B . . . 109.00 no
H8A C8 H8B . . . 108.00 no
C8 C9 H9A . . . 109.00 no
C8 C9 H9B . . . 109.00 no
C8 C9 H9C . . . 109.00 no
H9A C9 H9B . . . 110.00 no
H9A C9 H9C . . . 109.00 no
H9B C9 H9C . . . 110.00 no

loop_
_geom_bond_atom_site_label_1
_geom_bond_atom_site_label_2
_geom_bond_site_symmetry_1
_geom_bond_site_symmetry_2
_geom_bond_distance
_geom_bond_publ_flag
S1 O2 . . 1.4252(15) no
S1 O3 . . 1.4214(16) no
S1 N1 . . 1.6673(16) no
S1 C1 . . 1.7432(18) no
O1 C7 . . 1.202(2) no
N1 C7 . . 1.373(2) no
N1 C8 . . 1.470(3) no
C1 C2 . . 1.386(3) no
C1 C6 . . 1.384(2) no
C2 C3 . . 1.369(3) no
C3 C4 . . 1.372(3) no
C4 C5 . . 1.388(3) no
C5 C6 . . 1.375(3) no
C6 C7 . . 1.485(3) no
C8 C9 . . 1.496(4) no
C2 H2 . . 0.9300 no
C3 H3 . . 0.9300 no
C4 H4 . . 0.9300 no
C5 H5 . . 0.9300 no
C8 H8A . . 0.9700 no
C8 H8B . . 0.9700 no
C9 H9A . . 0.9600 no
C9 H9B . . 0.9600 no
C9 H9C . . 0.9600 no

loop_
_geom_hbond_atom_site_label_D
_geom_hbond_atom_site_label_H
_geom_hbond_atom_site_label_A
_geom_hbond_site_symmetry_A
_geom_hbond_distance_DH
_geom_hbond_distance_HA
_geom_hbond_distance_DA
_geom_hbond_angle_DHA
_geom_hbond_publ_flag
C2 H2 O1 4_555 0.93 2.37 3.265(2) 162 yes
C3 H3 O2 2_655 0.93 2.53 3.295(3) 140 yes
C8 H8A O3 2_545 0.97 2.45 3.139(3) 128 yes

loop_
_geom_torsion_atom_site_label_1
_geom_torsion_atom_site_label_2
_geom_torsion_atom_site_label_3
_geom_torsion_atom_site_label_4
_geom_torsion_site_symmetry_1
_geom_torsion_site_symmetry_2
_geom_torsion_site_symmetry_3
_geom_torsion_site_symmetry_4
_geom_torsion
_geom_torsion_publ_flag
O2 S1 N1 C7 . . . . -111.89(13) no
O2 S1 N1 C8 . . . . 60.49(17) no
O3 S1 N1 C7 . . . . 118.24(13) no
O3 S1 N1 C8 . . . . -69.38(17) no
C1 S1 N1 C7 . . . . 3.57(13) no
C1 S1 N1 C8 . . . . 175.95(15) no
O2 S1 C1 C2 . . . . -70.93(19) no
O2 S1 C1 C6 . . . . 110.22(13) no
O3 S1 C1 C2 . . . . 63.88(19) no
O3 S1 C1 C6 . . . . -114.97(13) no
N1 S1 C1 C2 . . . . 176.79(18) no
N1 S1 C1 C6 . . . . -2.06(13) no
S1 N1 C7 O1 . . . . 176.40(14) no
C8 N1 C7 O1 . . . . 4.3(3) no
S1 N1 C7 C6 . . . . -3.89(17) no
C8 N1 C7 C6 . . . . -176.03(16) no
S1 N1 C8 C9 . . . . 102.4(2) no
C7 N1 C8 C9 . . . . -85.9(3) no
C2 C1 C6 C7 . . . . -178.70(16) no
S1 C1 C6 C5 . . . . 179.56(13) no
S1 C1 C2 C3 . . . . -179.53(16) no
C6 C1 C2 C3 . . . . -0.8(3) no
S1 C1 C6 C7 . . . . 0.24(17) no
C2 C1 C6 C5 . . . . 0.6(3) no
C1 C2 C3 C4 . . . . 0.2(3) no
C2 C3 C4 C5 . . . . 0.7(3) no
C3 C4 C5 C6 . . . . -0.8(3) no
C4 C5 C6 C7 . . . . 179.41(17) no
C4 C5 C6 C1 . . . . 0.2(2) no
C5 C6 C7 N1 . . . . -177.04(16) no
C1 C6 C7 O1 . . . . -178.07(17) no
C1 C6 C7 N1 . . . . 2.23(19) no
C5 C6 C7 O1 . . . . 2.7(3) no

loop_
_cod_related_entry_id
_cod_related_entry_database
_cod_related_entry_code
1 ChemSpider 206469
